data_7115429
loop_
_publ_author_name
'Harapriya Rath'
'Abhijit Mallick'
'Tubai Ghosh'
'Alok Kalita'

_publ_section_title
;
 Aromatic fused heterocyclic [22] macrocycles with NIR absorption
;
_journal_name_full Chem.Commun.
_journal_page_first 9094
_journal_paper_doi 10.1039/C4cc02749C
_journal_volume 50
_journal_year 2014
_chemical_formula_moiety 'C76 H48 N2 S4'
_chemical_formula_sum 'C76 H48 N2 S4'
_chemical_formula_weight 1117.40
_chemical_name_systematic
;
 ?
;
_space_group_IT_number 2
_symmetry_cell_setting triclinic
_symmetry_space_group_name_Hall '-P 1'
_symmetry_space_group_name_H-M 'P -1'
_atom_sites_solution_hydrogens geom
_atom_sites_solution_primary direct
_atom_sites_solution_secondary difmap
_audit_creation_method SHELXL-97
_cell_angle_alpha 78.34(2)
_cell_angle_beta 76.48(2)
_cell_angle_gamma 83.47(3)
_cell_formula_units_Z 1
_cell_length_a 8.230(5)
_cell_length_b 14.220(9)
_cell_length_c 14.339(9)
_cell_measurement_reflns_used 2195
_cell_measurement_temperature 150(2)
_cell_measurement_theta_max 25.3
_cell_measurement_theta_min 2.8
_cell_volume 1594.0(17)
_computing_cell_refinement 'CrystalClear-SM Expert 2.0 r4'
_computing_data_collection 'CrystalClear-SM Expert 2.0 r4 (Rigaku, 2009)'
_computing_data_reduction 'CrystalClear-SM Expert 2.0 r4'
_computing_molecular_graphics 'CrystalStructure 4.0 (Rigaku, 2010)'
_computing_publication_material 'CrystalStructure 4.0'
_computing_structure_refinement 'SHELXL97 (Sheldrick, 2008)'
_computing_structure_solution 'SHELXS86 (Sheldrick, 1985)'
_diffrn_ambient_temperature 150(2)
_diffrn_detector_area_resol_mean 28.5714
_diffrn_measured_fraction_theta_full 0.990
_diffrn_measured_fraction_theta_max 0.990
_diffrn_measurement_device_type 'Rigaku Saturn724+'
_diffrn_measurement_method \w
_diffrn_radiation_monochromator graphite
_diffrn_radiation_source 'fine-focus sealed tube'
_diffrn_radiation_type MoK\a
_diffrn_radiation_wavelength 0.71075
_diffrn_reflns_av_R_equivalents 0.0527
_diffrn_reflns_av_sigmaI/netI 0.0826
_diffrn_reflns_limit_h_max 6
_diffrn_reflns_limit_h_min -9
_diffrn_reflns_limit_k_max 16
_diffrn_reflns_limit_k_min -16
_diffrn_reflns_limit_l_max 15
_diffrn_reflns_limit_l_min -17
_diffrn_reflns_number 11841
_diffrn_reflns_theta_full 25.00
_diffrn_reflns_theta_max 25.00
_diffrn_reflns_theta_min 2.66
_exptl_absorpt_coefficient_mu 0.193
_exptl_absorpt_correction_T_max 0.9981
_exptl_absorpt_correction_T_min 0.9717
_exptl_absorpt_correction_type multi-scan
_exptl_absorpt_process_details 'NUMABS (Rigaku, 1999)'
_exptl_crystal_density_diffrn 1.164
_exptl_crystal_density_method 'not measured'
_exptl_crystal_description Block
_exptl_crystal_F_000 582
_exptl_crystal_size_max 0.15
_exptl_crystal_size_mid 0.07
_exptl_crystal_size_min 0.01
_platon_squeeze_details
;
;
_refine_diff_density_max 0.346
_refine_diff_density_min -0.305
_refine_diff_density_rms 0.067
_refine_ls_extinction_method none
_refine_ls_goodness_of_fit_ref 1.128
_refine_ls_hydrogen_treatment mixed
_refine_ls_matrix_type full
_refine_ls_number_parameters 371
_refine_ls_number_reflns 5558
_refine_ls_number_restraints 0
_refine_ls_restrained_S_all 1.128
_refine_ls_R_factor_all 0.1083
_refine_ls_R_factor_gt 0.0843
_refine_ls_shift/su_max 0.000
_refine_ls_shift/su_mean 0.000
_refine_ls_structure_factor_coef Fsqd
_refine_ls_weighting_details 'calc w=1/[\s^2^(Fo^2^)+(0.0366P)^2^+3.4440P] where P=(Fo^2^+2Fc^2^)/3'
_refine_ls_weighting_scheme calc
_refine_ls_wR_factor_gt 0.1643
_refine_ls_wR_factor_ref 0.1759
_reflns_number_gt 4384
_reflns_number_total 5558
_reflns_threshold_expression >2sigma(I)
_cod_data_source_file c4cc02749c2.cif
_cod_data_source_block shelxl
_cod_database_code 7115429

loop_
_symmetry_equiv_pos_as_xyz
'x, y, z'
'-x, -y, -z'

loop_
_atom_site_label
_atom_site_type_symbol
_atom_site_fract_x
_atom_site_fract_y
_atom_site_fract_z
_atom_site_U_iso_or_equiv
_atom_site_adp_type
_atom_site_occupancy
_atom_site_symmetry_multiplicity
_atom_site_calc_flag
_atom_site_refinement_flags
S1 S 0.29422(13) 0.53295(8) 0.45532(8) 0.0285(3) Uani 1 1 d .
S2 S 0.60767(13) 0.72201(8) 0.24895(8) 0.0309(3) Uani 1 1 d .
N1 N 0.0825(4) 0.5307(2) 0.6327(2) 0.0259(8) Uani 1 1 d .
C1 C 0.1860(5) 0.6473(3) 0.4488(3) 0.0224(9) Uani 1 1 d .
C2 C 0.2778(5) 0.7182(3) 0.3764(3) 0.0257(9) Uani 1 1 d .
H2 H 0.2395 0.7839 0.3612 0.031 Uiso 1 1 calc R
C3 C 0.4310(5) 0.6778(3) 0.3312(3) 0.0240(9) Uani 1 1 d .
C4 C 0.7171(5) 0.6055(3) 0.2621(3) 0.0245(9) Uani 1 1 d .
C5 C 0.6101(5) 0.5355(3) 0.3215(3) 0.0237(9) Uani 1 1 d .
H5 H 0.6399 0.4683 0.3324 0.028 Uiso 1 1 calc R
C6 C 0.4563(5) 0.5774(3) 0.3617(3) 0.0251(9) Uani 1 1 d .
C7 C 0.0299(5) 0.6661(3) 0.5137(3) 0.0229(9) Uani 1 1 d .
C8 C -0.0257(5) 0.6039(3) 0.6036(3) 0.0240(9) Uani 1 1 d .
C9 C -0.1750(5) 0.6089(3) 0.6824(3) 0.0234(9) Uani 1 1 d .
C10 C -0.3432(5) 0.6544(3) 0.6874(3) 0.0231(9) Uani 1 1 d .
C11 C -0.4109(5) 0.6902(3) 0.6040(3) 0.0250(9) Uani 1 1 d .
H18 H -0.3405 0.6921 0.5409 0.030 Uiso 1 1 calc R
C12 C -0.5766(5) 0.7224(3) 0.6126(3) 0.0290(10) Uani 1 1 d .
H19 H -0.6205 0.7452 0.5558 0.035 Uiso 1 1 calc R
C13 C -0.6803(5) 0.7214(3) 0.7047(3) 0.0343(11) Uani 1 1 d .
H20 H -0.7944 0.7445 0.7103 0.041 Uiso 1 1 calc R
C14 C -0.6199(5) 0.6877(3) 0.7872(3) 0.0327(11) Uani 1 1 d .
H21 H -0.6925 0.6877 0.8493 0.039 Uiso 1 1 calc R
C15 C -0.4495(5) 0.6525(3) 0.7811(3) 0.0299(10) Uani 1 1 d .
C16 C -0.3869(5) 0.6115(3) 0.8679(3) 0.0265(9) Uani 1 1 d .
C17 C -0.4715(5) 0.6274(3) 0.9623(3) 0.0326(11) Uani 1 1 d .
H37 H -0.5716 0.6683 0.9689 0.039 Uiso 1 1 calc R
C18 C -0.4133(5) 0.5856(3) 1.0446(3) 0.0307(10) Uani 1 1 d .
H36 H -0.4731 0.5972 1.1069 0.037 Uiso 1 1 calc R
C19 C -0.2663(6) 0.5263(3) 1.0360(3) 0.0325(10) Uani 1 1 d .
H35 H -0.2259 0.4970 1.0927 0.039 Uiso 1 1 calc R
C20 C -0.1784(5) 0.5096(3) 0.9455(3) 0.0273(10) Uani 1 1 d .
H34 H -0.0778 0.4692 0.9410 0.033 Uiso 1 1 calc R
C21 C -0.2348(5) 0.5511(3) 0.8597(3) 0.0251(9) Uani 1 1 d .
C22 C -0.1393(5) 0.5452(3) 0.7631(3) 0.0244(9) Uani 1 1 d .
C23 C 0.0214(5) 0.4921(3) 0.7272(3) 0.0213(9) Uani 1 1 d .
C24 C -0.0593(5) 0.7610(3) 0.4855(3) 0.0243(9) Uani 1 1 d .
C25 C -0.1135(5) 0.7824(3) 0.3975(3) 0.0316(10) Uani 1 1 d .
H9 H -0.0947 0.7359 0.3563 0.038 Uiso 1 1 calc R
C26 C -0.1939(6) 0.8705(3) 0.3704(3) 0.0388(12) Uani 1 1 d .
H10 H -0.2317 0.8835 0.3110 0.047 Uiso 1 1 calc R
C27 C -0.2210(6) 0.9413(3) 0.4282(4) 0.0449(13) Uani 1 1 d .
C28 C -0.1661(6) 0.9195(3) 0.5146(4) 0.0423(12) Uani 1 1 d .
H12 H -0.1834 0.9666 0.5551 0.051 Uiso 1 1 calc R
C29 C -0.0859(5) 0.8305(3) 0.5437(3) 0.0328(11) Uani 1 1 d .
H13 H -0.0494 0.8174 0.6035 0.039 Uiso 1 1 calc R
C30 C -0.3045(8) 1.0391(4) 0.3968(5) 0.077(2) Uani 1 1 d .
H14A H -0.3120 1.0788 0.4463 0.116 Uiso 1 1 calc R
H14B H -0.4174 1.0315 0.3892 0.116 Uiso 1 1 calc R
H14C H -0.2384 1.0704 0.3344 0.116 Uiso 1 1 calc R
C31 C 0.8922(5) 0.5916(3) 0.2267(3) 0.0246(9) Uani 1 1 d .
C32 C 0.9866(5) 0.6688(3) 0.1564(3) 0.0255(9) Uani 1 1 d .
C33 C 0.9239(6) 0.7246(3) 0.0791(3) 0.0322(10) Uani 1 1 d .
H25 H 0.8224 0.7098 0.0664 0.039 Uiso 1 1 calc R
C34 C 1.0098(6) 0.8023(3) 0.0201(3) 0.0403(12) Uani 1 1 d .
H26 H 0.9668 0.8389 -0.0331 0.048 Uiso 1 1 calc R
C35 C 1.1574(6) 0.8270(3) 0.0380(4) 0.0394(12) Uani 1 1 d .
C36 C 1.2205(6) 0.7687(3) 0.1128(3) 0.0372(11) Uani 1 1 d .
H28 H 1.3233 0.7826 0.1247 0.045 Uiso 1 1 calc R
C37 C 1.1390(5) 0.6912(3) 0.1704(3) 0.0297(10) Uani 1 1 d .
H29 H 1.1870 0.6523 0.2206 0.036 Uiso 1 1 calc R
C38 C 1.2441(8) 0.9140(4) -0.0243(5) 0.0686(18) Uani 1 1 d .
H30A H 1.2017 0.9710 0.0051 0.103 Uiso 1 1 calc R
H30B H 1.2216 0.9243 -0.0899 0.103 Uiso 1 1 calc R
H30C H 1.3651 0.9031 -0.0285 0.103 Uiso 1 1 calc R

loop_
_atom_site_aniso_label
_atom_site_aniso_U_11
_atom_site_aniso_U_22
_atom_site_aniso_U_33
_atom_site_aniso_U_23
_atom_site_aniso_U_13
_atom_site_aniso_U_12
S1 0.0212(6) 0.0296(6) 0.0294(6) -0.0063(5) 0.0039(5) 0.0023(4)
S2 0.0216(6) 0.0317(6) 0.0318(6) 0.0000(5) 0.0015(5) 0.0043(5)
N1 0.0156(17) 0.0321(19) 0.026(2) -0.0041(16) -0.0010(15) 0.0057(15)
C1 0.020(2) 0.024(2) 0.024(2) -0.0063(17) -0.0082(17) 0.0034(17)
C2 0.017(2) 0.035(2) 0.021(2) -0.0024(18) 0.0016(17) 0.0029(18)
C3 0.023(2) 0.029(2) 0.018(2) -0.0043(18) -0.0034(17) 0.0049(18)
C4 0.025(2) 0.028(2) 0.020(2) -0.0055(18) -0.0043(18) 0.0016(18)
C5 0.018(2) 0.033(2) 0.021(2) -0.0106(18) -0.0050(17) 0.0067(18)
C6 0.024(2) 0.031(2) 0.019(2) -0.0045(18) -0.0020(18) -0.0009(18)
C7 0.022(2) 0.023(2) 0.023(2) -0.0059(17) -0.0034(17) 0.0002(17)
C8 0.022(2) 0.027(2) 0.022(2) -0.0082(18) -0.0021(17) 0.0044(17)
C9 0.018(2) 0.025(2) 0.025(2) -0.0066(18) -0.0002(17) -0.0001(17)
C10 0.016(2) 0.023(2) 0.029(2) -0.0075(18) -0.0006(17) 0.0006(17)
C11 0.023(2) 0.024(2) 0.027(2) -0.0056(18) -0.0046(18) -0.0002(18)
C12 0.027(2) 0.023(2) 0.036(3) -0.0022(19) -0.010(2) 0.0004(18)
C13 0.018(2) 0.033(2) 0.046(3) -0.004(2) -0.003(2) 0.0092(19)
C14 0.021(2) 0.038(3) 0.034(3) -0.010(2) 0.003(2) 0.0043(19)
C15 0.025(2) 0.029(2) 0.034(3) -0.010(2) -0.001(2) 0.0030(18)
C16 0.020(2) 0.030(2) 0.027(2) -0.0068(19) 0.0022(18) -0.0017(18)
C17 0.026(2) 0.033(2) 0.035(3) -0.011(2) 0.001(2) 0.006(2)
C18 0.023(2) 0.044(3) 0.024(2) -0.013(2) 0.0027(19) -0.004(2)
C19 0.035(3) 0.040(3) 0.022(2) -0.009(2) -0.003(2) -0.002(2)
C20 0.021(2) 0.038(2) 0.023(2) -0.0096(19) -0.0040(18) 0.0015(19)
C21 0.022(2) 0.027(2) 0.026(2) -0.0097(18) -0.0014(18) 0.0004(18)
C22 0.018(2) 0.030(2) 0.023(2) -0.0058(18) 0.0002(17) -0.0014(18)
C23 0.013(2) 0.027(2) 0.022(2) -0.0060(17) -0.0012(17) 0.0013(16)
C24 0.020(2) 0.026(2) 0.023(2) -0.0013(18) 0.0007(17) -0.0011(17)
C25 0.027(2) 0.034(2) 0.029(3) -0.006(2) -0.002(2) 0.006(2)
C26 0.035(3) 0.043(3) 0.032(3) 0.003(2) -0.006(2) 0.005(2)
C27 0.035(3) 0.030(3) 0.058(4) 0.001(2) 0.001(3) 0.005(2)
C28 0.042(3) 0.030(3) 0.051(3) -0.014(2) 0.000(2) 0.003(2)
C29 0.032(3) 0.030(2) 0.035(3) -0.010(2) -0.001(2) -0.002(2)
C30 0.070(4) 0.037(3) 0.103(5) 0.008(3) -0.004(4) 0.020(3)
C31 0.022(2) 0.033(2) 0.018(2) -0.0076(18) -0.0028(17) 0.0033(18)
C32 0.023(2) 0.029(2) 0.021(2) -0.0077(18) 0.0021(18) 0.0035(18)
C33 0.027(2) 0.041(3) 0.025(2) -0.004(2) -0.0004(19) -0.001(2)
C34 0.043(3) 0.039(3) 0.029(3) 0.005(2) -0.003(2) 0.002(2)
C35 0.038(3) 0.033(3) 0.037(3) -0.006(2) 0.013(2) -0.005(2)
C36 0.029(3) 0.038(3) 0.042(3) -0.012(2) 0.003(2) -0.004(2)
C37 0.027(2) 0.030(2) 0.026(2) -0.0060(19) 0.0027(19) 0.0025(19)
C38 0.061(4) 0.052(3) 0.074(4) 0.010(3) 0.011(3) -0.015(3)

loop_
_atom_type_symbol
_atom_type_description
_atom_type_scat_dispersion_real
_atom_type_scat_dispersion_imag
_atom_type_scat_source
C C 0.0033 0.0016 'International Tables Vol C Tables 4.2.6.8 and 6.1.1.4'
H H 0.0000 0.0000 'International Tables Vol C Tables 4.2.6.8 and 6.1.1.4'
N N 0.0061 0.0033 'International Tables Vol C Tables 4.2.6.8 and 6.1.1.4'
S S 0.1246 0.1234 'International Tables Vol C Tables 4.2.6.8 and 6.1.1.4'

loop_
_geom_angle_atom_site_label_1
_geom_angle_atom_site_label_2
_geom_angle_atom_site_label_3
_geom_angle
_geom_angle_site_symmetry_1
_geom_angle_site_symmetry_3
C6 S1 C1 91.0(2) . .
C3 S2 C4 91.30(19) . .
C23 N1 C8 108.8(3) . .
C2 C1 C7 125.2(3) . .
C2 C1 S1 111.9(3) . .
C7 C1 S1 122.8(3) . .
C3 C2 C1 110.8(4) . .
C3 C2 H2 124.6 . .
C1 C2 H2 124.6 . .
C2 C3 C6 114.4(4) . .
C2 C3 S2 135.3(3) . .
C6 C3 S2 110.1(3) . .
C5 C4 C31 126.4(4) . .
C5 C4 S2 110.8(3) . .
C31 C4 S2 122.3(3) . .
C6 C5 C4 111.3(4) . .
C6 C5 H5 124.3 . .
C4 C5 H5 124.3 . .
C5 C6 C3 116.0(4) . .
C5 C6 S1 131.8(3) . .
C3 C6 S1 111.6(3) . .
C8 C7 C1 122.2(4) . .
C8 C7 C24 122.4(4) . .
C1 C7 C24 115.0(3) . .
N1 C8 C7 117.7(4) . .
N1 C8 C9 109.4(3) . .
C7 C8 C9 132.3(4) . .
C22 C9 C10 119.1(4) . .
C22 C9 C8 106.2(3) . .
C10 C9 C8 134.3(4) . .
C11 C10 C15 118.8(4) . .
C11 C10 C9 123.1(4) . .
C15 C10 C9 117.7(4) . .
C12 C11 C10 121.1(4) . .
C12 C11 H18 119.4 . .
C10 C11 H18 119.4 . .
C11 C12 C13 119.9(4) . .
C11 C12 H19 120.1 . .
C13 C12 H19 120.1 . .
C14 C13 C12 120.9(4) . .
C14 C13 H20 119.6 . .
C12 C13 H20 119.6 . .
C13 C14 C15 120.8(4) . .
C13 C14 H21 119.6 . .
C15 C14 H21 119.6 . .
C10 C15 C14 118.5(4) . .
C10 C15 C16 120.3(4) . .
C14 C15 C16 121.2(4) . .
C17 C16 C21 117.9(4) . .
C17 C16 C15 122.7(4) . .
C21 C16 C15 119.4(4) . .
C18 C17 C16 122.1(4) . .
C18 C17 H37 118.9 . .
C16 C17 H37 118.9 . .
C17 C18 C19 119.5(4) . .
C17 C18 H36 120.2 . .
C19 C18 H36 120.2 . .
C20 C19 C18 120.4(4) . .
C20 C19 H35 119.8 . .
C18 C19 H35 119.8 . .
C19 C20 C21 121.5(4) . .
C19 C20 H34 119.2 . .
C21 C20 H34 119.2 . .
C20 C21 C16 118.5(4) . .
C20 C21 C22 123.8(4) . .
C16 C21 C22 117.3(4) . .
C9 C22 C21 121.1(4) . .
C9 C22 C23 105.7(3) . .
C21 C22 C23 132.3(4) . .
N1 C23 C31 119.6(3) . 2_666
N1 C23 C22 109.2(3) . .
C31 C23 C22 131.1(4) 2_666 .
C29 C24 C25 118.8(4) . .
C29 C24 C7 121.1(4) . .
C25 C24 C7 120.1(4) . .
C26 C25 C24 120.3(4) . .
C26 C25 H9 119.8 . .
C24 C25 H9 119.8 . .
C25 C26 C27 121.4(4) . .
C25 C26 H10 119.3 . .
C27 C26 H10 119.3 . .
C28 C27 C26 117.7(4) . .
C28 C27 C30 121.0(5) . .
C26 C27 C30 121.3(5) . .
C27 C28 C29 121.7(4) . .
C27 C28 H12 119.1 . .
C29 C28 H12 119.1 . .
C24 C29 C28 120.0(4) . .
C24 C29 H13 120.0 . .
C28 C29 H13 120.0 . .
C27 C30 H14A 109.5 . .
C27 C30 H14B 109.5 . .
H14A C30 H14B 109.5 . .
C27 C30 H14C 109.5 . .
H14A C30 H14C 109.5 . .
H14B C30 H14C 109.5 . .
C4 C31 C23 117.7(4) . 2_666
C4 C31 C32 120.6(4) . .
C23 C31 C32 120.9(4) 2_666 .
C33 C32 C37 117.9(4) . .
C33 C32 C31 122.4(4) . .
C37 C32 C31 119.6(4) . .
C32 C33 C34 120.3(4) . .
C32 C33 H25 119.8 . .
C34 C33 H25 119.8 . .
C35 C34 C33 121.2(4) . .
C35 C34 H26 119.4 . .
C33 C34 H26 119.4 . .
C36 C35 C34 117.5(4) . .
C36 C35 C38 122.3(5) . .
C34 C35 C38 120.2(5) . .
C37 C36 C35 121.9(5) . .
C37 C36 H28 119.0 . .
C35 C36 H28 119.0 . .
C36 C37 C32 121.0(4) . .
C36 C37 H29 119.5 . .
C32 C37 H29 119.5 . .
C35 C38 H30A 109.5 . .
C35 C38 H30B 109.5 . .
H30A C38 H30B 109.5 . .
C35 C38 H30C 109.5 . .
H30A C38 H30C 109.5 . .
H30B C38 H30C 109.5 . .

loop_
_geom_bond_atom_site_label_1
_geom_bond_atom_site_label_2
_geom_bond_distance
_geom_bond_site_symmetry_2
S1 C6 1.730(4) .
S1 C1 1.759(4) .
S2 C3 1.734(4) .
S2 C4 1.791(4) .
N1 C23 1.354(5) .
N1 C8 1.356(5) .
C1 C2 1.432(6) .
C1 C7 1.432(5) .
C2 C3 1.394(5) .
C2 H2 0.9500 .
C3 C6 1.413(6) .
C4 C5 1.413(6) .
C4 C31 1.417(6) .
C5 C6 1.384(5) .
C5 H5 0.9500 .
C7 C8 1.418(6) .
C7 C24 1.489(5) .
C8 C9 1.468(5) .
C9 C22 1.385(6) .
C9 C10 1.452(5) .
C10 C11 1.415(6) .
C10 C15 1.419(6) .
C11 C12 1.374(6) .
C11 H18 0.9500 .
C12 C13 1.394(6) .
C12 H19 0.9500 .
C13 C14 1.366(6) .
C13 H20 0.9500 .
C14 C15 1.423(6) .
C14 H21 0.9500 .
C15 C16 1.447(6) .
C16 C17 1.420(6) .
C16 C21 1.431(5) .
C17 C18 1.375(6) .
C17 H37 0.9500 .
C18 C19 1.390(6) .
C18 H36 0.9500 .
C19 C20 1.382(6) .
C19 H35 0.9500 .
C20 C21 1.409(6) .
C20 H34 0.9500 .
C21 C22 1.438(6) .
C22 C23 1.482(5) .
C23 C31 1.438(5) 2_666
C24 C29 1.385(6) .
C24 C25 1.400(6) .
C25 C26 1.376(6) .
C25 H9 0.9500 .
C26 C27 1.397(7) .
C26 H10 0.9500 .
C27 C28 1.381(7) .
C27 C30 1.511(7) .
C28 C29 1.392(6) .
C28 H12 0.9500 .
C29 H13 0.9500 .
C30 H14A 0.9800 .
C30 H14B 0.9800 .
C30 H14C 0.9800 .
C31 C23 1.438(5) 2_666
C31 C32 1.486(6) .
C32 C33 1.394(6) .
C32 C37 1.396(6) .
C33 C34 1.398(6) .
C33 H25 0.9500 .
C34 C35 1.394(7) .
C34 H26 0.9500 .
C35 C36 1.382(7) .
C35 C38 1.514(7) .
C36 C37 1.374(6) .
C36 H28 0.9500 .
C37 H29 0.9500 .
C38 H30A 0.9800 .
C38 H30B 0.9800 .
C38 H30C 0.9800 .

loop_
_geom_torsion_atom_site_label_1
_geom_torsion_atom_site_label_2
_geom_torsion_atom_site_label_3
_geom_torsion_atom_site_label_4
_geom_torsion
_geom_torsion_site_symmetry_1
_geom_torsion_site_symmetry_4
C6 S1 C1 C2 -1.4(3) . .
C6 S1 C1 C7 -177.5(3) . .
C7 C1 C2 C3 175.0(4) . .
S1 C1 C2 C3 -1.1(4) . .
C1 C2 C3 C6 3.7(5) . .
C1 C2 C3 S2 -172.3(3) . .
C4 S2 C3 C2 173.1(4) . .
C4 S2 C3 C6 -3.0(3) . .
C3 S2 C4 C5 5.5(3) . .
C3 S2 C4 C31 -167.1(4) . .
C31 C4 C5 C6 165.7(4) . .
S2 C4 C5 C6 -6.5(4) . .
C4 C5 C6 C3 4.5(5) . .
C4 C5 C6 S1 -166.1(3) . .
C2 C3 C6 C5 -177.3(4) . .
S2 C3 C6 C5 -0.3(5) . .
C2 C3 C6 S1 -4.8(5) . .
S2 C3 C6 S1 172.2(2) . .
C1 S1 C6 C5 174.3(4) . .
C1 S1 C6 C3 3.4(3) . .
C2 C1 C7 C8 -157.3(4) . .
S1 C1 C7 C8 18.4(6) . .
C2 C1 C7 C24 15.8(6) . .
S1 C1 C7 C24 -168.5(3) . .
C23 N1 C8 C7 167.7(4) . .
C23 N1 C8 C9 -4.7(5) . .
C1 C7 C8 N1 7.5(6) . .
C24 C7 C8 N1 -165.0(4) . .
C1 C7 C8 C9 177.8(4) . .
C24 C7 C8 C9 5.2(7) . .
N1 C8 C9 C22 8.5(5) . .
C7 C8 C9 C22 -162.4(4) . .
N1 C8 C9 C10 -163.1(4) . .
C7 C8 C9 C10 26.1(8) . .
C22 C9 C10 C11 -155.9(4) . .
C8 C9 C10 C11 14.8(7) . .
C22 C9 C10 C15 16.8(6) . .
C8 C9 C10 C15 -172.6(4) . .
C15 C10 C11 C12 -0.4(6) . .
C9 C10 C11 C12 172.2(4) . .
C10 C11 C12 C13 1.1(6) . .
C11 C12 C13 C14 -0.8(6) . .
C12 C13 C14 C15 -0.1(7) . .
C11 C10 C15 C14 -0.6(6) . .
C9 C10 C15 C14 -173.5(4) . .
C11 C10 C15 C16 176.6(4) . .
C9 C10 C15 C16 3.6(6) . .
C13 C14 C15 C10 0.8(6) . .
C13 C14 C15 C16 -176.3(4) . .
C10 C15 C16 C17 164.6(4) . .
C14 C15 C16 C17 -18.3(6) . .
C10 C15 C16 C21 -16.3(6) . .
C14 C15 C16 C21 160.8(4) . .
C21 C16 C17 C18 -1.1(6) . .
C15 C16 C17 C18 178.0(4) . .
C16 C17 C18 C19 0.5(7) . .
C17 C18 C19 C20 0.3(7) . .
C18 C19 C20 C21 -0.5(7) . .
C19 C20 C21 C16 -0.2(6) . .
C19 C20 C21 C22 172.6(4) . .
C17 C16 C21 C20 0.9(6) . .
C15 C16 C21 C20 -178.2(4) . .
C17 C16 C21 C22 -172.3(4) . .
C15 C16 C21 C22 8.6(6) . .
C10 C9 C22 C21 -25.1(6) . .
C8 C9 C22 C21 161.9(4) . .
C10 C9 C22 C23 164.7(3) . .
C8 C9 C22 C23 -8.4(4) . .
C20 C21 C22 C9 -160.8(4) . .
C16 C21 C22 C9 12.1(6) . .
C20 C21 C22 C23 6.5(7) . .
C16 C21 C22 C23 179.3(4) . .
C8 N1 C23 C31 175.6(4) . 2_666
C8 N1 C23 C22 -0.6(4) . .
C9 C22 C23 N1 5.9(4) . .
C21 C22 C23 N1 -162.7(4) . .
C9 C22 C23 C31 -169.7(4) . 2_666
C21 C22 C23 C31 21.7(7) . 2_666
C8 C7 C24 C29 57.3(6) . .
C1 C7 C24 C29 -115.8(4) . .
C8 C7 C24 C25 -124.6(4) . .
C1 C7 C24 C25 62.3(5) . .
C29 C24 C25 C26 -0.9(6) . .
C7 C24 C25 C26 -179.1(4) . .
C24 C25 C26 C27 1.1(7) . .
C25 C26 C27 C28 -0.7(7) . .
C25 C26 C27 C30 178.1(5) . .
C26 C27 C28 C29 0.1(7) . .
C30 C27 C28 C29 -178.7(5) . .
C25 C24 C29 C28 0.3(6) . .
C7 C24 C29 C28 178.5(4) . .
C27 C28 C29 C24 0.1(7) . .
C5 C4 C31 C23 -16.5(6) . 2_666
S2 C4 C31 C23 154.9(3) . 2_666
C5 C4 C31 C32 173.6(4) . .
S2 C4 C31 C32 -15.0(5) . .
C4 C31 C32 C33 -41.0(6) . .
C23 C31 C32 C33 149.4(4) 2_666 .
C4 C31 C32 C37 135.0(4) . .
C23 C31 C32 C37 -34.6(6) 2_666 .
C37 C32 C33 C34 -2.0(6) . .
C31 C32 C33 C34 174.0(4) . .
C32 C33 C34 C35 -1.3(7) . .
C33 C34 C35 C36 3.5(7) . .
C33 C34 C35 C38 -177.4(5) . .
C34 C35 C36 C37 -2.5(7) . .
C38 C35 C36 C37 178.5(5) . .
C35 C36 C37 C32 -0.8(7) . .
C33 C32 C37 C36 3.0(6) . .
C31 C32 C37 C36 -173.1(4) . .

loop_
_platon_squeeze_void_nr
_platon_squeeze_void_average_x
_platon_squeeze_void_average_y
_platon_squeeze_void_average_z
_platon_squeeze_void_volume
_platon_squeeze_void_count_electrons
_platon_squeeze_void_content
1 0.500 0.000 0.000 313 72 ' '
